data_7248873
loop_
_publ_author_name
'Ohishi, Yuki'
'Sambe, Kohei'
'Dekura, Shun'
'Akutagawa, Tomoyuki'
'Masuya-Suzuki, Atsuko'
'Tsunashima, Ryo'

_publ_section_title
;
 Effect of halide solid solution on the structure, phase transition
 behaviour and dielectric properties of dabcoH+ chains
;
_journal_issue 26
_journal_name_full CrystEngComm
_journal_page_first 3468
_journal_page_last 3474
_journal_paper_doi 10.1039/D4CE00310A
_journal_volume 26
_journal_year 2024
_chemical_formula_moiety '0.2(I1), C6 H13 N2, 0.8(Br)'
_chemical_formula_sum 'C6 H13 Br0.8 I0.2 N2'
_chemical_formula_weight 202.49
_chemical_name_systematic dabcoHBr0.80I0.20
_space_group_crystal_system hexagonal
_space_group_IT_number 187
_space_group_name_Hall 'P -6 2'
_space_group_name_H-M_alt 'P -6 m 2'
_atom_sites_solution_hydrogens geom
_atom_sites_solution_primary dual
_audit_creation_date 2023-07-24
_audit_creation_method
;
Olex2 1.5
(compiled 2023.03.06 svn.rbb2c1857 for OlexSys, GUI svn.r6748)
;
_audit_update_record
;
2024-03-15 deposited with the CCDC.	2024-06-13 downloaded from the CCDC.
;
_cell_angle_alpha 90
_cell_angle_beta 90
_cell_angle_gamma 120
_cell_formula_units_Z 1
_cell_length_a 6.7541(6)
_cell_length_b 6.7541(6)
_cell_length_c 5.3383(4)
_cell_measurement_reflns_used 941
_cell_measurement_temperature 298
_cell_measurement_theta_max 28.5370
_cell_measurement_theta_min 3.4680
_cell_volume 210.90(3)
_computing_cell_refinement 'CrysAlisPro 1.171.42.49 (Rigaku OD, 2022)'
_computing_data_collection 'CrysAlisPro 1.171.42.49 (Rigaku OD, 2022)'
_computing_data_reduction 'CrysAlisPro 1.171.42.49 (Rigaku OD, 2022)'
_computing_molecular_graphics 'Olex2 1.5 (Dolomanov et al., 2009)'
_computing_publication_material 'Olex2 1.5 (Dolomanov et al., 2009)'
_computing_structure_refinement 'SHELXL 2018/3 (Sheldrick, 2015)'
_computing_structure_solution 'SHELXT 2018/2 (Sheldrick, 2018)'
_diffrn_ambient_environment air
_diffrn_ambient_temperature 298
_diffrn_detector 'Hybrid Pixel Array Detector'
_diffrn_detector_area_resol_mean 10.0000
_diffrn_detector_type HyPix
_diffrn_measured_fraction_theta_full 1.000
_diffrn_measured_fraction_theta_max 0.970
_diffrn_measurement_details
;
List of Runs (angles in degrees, time in seconds):

  # Type    Start    End  Width  t~exp~   \w     \q     \k     \f   Frames
#--------------------------------------------------------------------------
  1  \w    -54.00  43.00   0.25    0.11    --  -15.47  77.00 120.00  388
  2  \w    -91.00  19.00   0.25    0.11    --  -15.47 -67.00 162.00  440
  3  \w   -105.00 -41.00   0.25    0.11    --  -15.47-178.00-180.00  256
;
_diffrn_measurement_device 'four-circle diffractometer'
_diffrn_measurement_device_type 'XtaLAB Synergy R, DW system, HyPix'
_diffrn_measurement_method '\w scans'
_diffrn_orient_matrix_type 'CrysAlisPro convention (1999,Acta A55,543-557)'
_diffrn_orient_matrix_UB_11 0.0742373000
_diffrn_orient_matrix_UB_12 0.0609597000
_diffrn_orient_matrix_UB_13 0.1006019000
_diffrn_orient_matrix_UB_21 0.0861316000
_diffrn_orient_matrix_UB_22 0.0703935000
_diffrn_orient_matrix_UB_23 -0.0869027000
_diffrn_orient_matrix_UB_31 -0.0420159000
_diffrn_orient_matrix_UB_32 0.0775291000
_diffrn_orient_matrix_UB_33 -0.0001575000
_diffrn_radiation_monochromator mirror
_diffrn_radiation_probe x-ray
_diffrn_radiation_type 'Mo K\a'
_diffrn_radiation_wavelength 0.71073
_diffrn_reflns_av_R_equivalents 0.0392
_diffrn_reflns_av_unetI/netI 0.0264
_diffrn_reflns_Laue_measured_fraction_full 1.000
_diffrn_reflns_Laue_measured_fraction_max 0.970
_diffrn_reflns_limit_h_max 8
_diffrn_reflns_limit_h_min -8
_diffrn_reflns_limit_k_max 8
_diffrn_reflns_limit_k_min -7
_diffrn_reflns_limit_l_max 6
_diffrn_reflns_limit_l_min -6
_diffrn_reflns_number 1246
_diffrn_reflns_point_group_measured_fraction_full 1.000
_diffrn_reflns_point_group_measured_fraction_max 0.975
_diffrn_reflns_theta_full 25.242
_diffrn_reflns_theta_max 28.024
_diffrn_reflns_theta_min 3.483
_diffrn_source 'Rotating-anode X-ray tube'
_diffrn_source_type 'Rigaku (Mo) X-ray Source'
_exptl_absorpt_coefficient_mu 4.582
_exptl_absorpt_correction_T_max 1.000
_exptl_absorpt_correction_T_min 0.494
_exptl_absorpt_correction_type gaussian
_exptl_absorpt_process_details
;
CrysAlisPro 1.171.42.49 (Rigaku Oxford Diffraction, 2022)
Numerical absorption correction based on gaussian integration over
a multifaceted crystal model
Empirical absorption correction using spherical harmonics,
implemented in SCALE3 ABSPACK scaling algorithm.
;
_exptl_crystal_colour 'clear light colourless'
_exptl_crystal_colour_lustre clear
_exptl_crystal_colour_modifier light
_exptl_crystal_colour_primary colourless
_exptl_crystal_density_diffrn 1.594
_exptl_crystal_description needle
_exptl_crystal_F_000 102
_exptl_crystal_size_max 0.34
_exptl_crystal_size_mid 0.07
_exptl_crystal_size_min 0.05
_refine_diff_density_max 0.938
_refine_diff_density_min -1.303
_refine_diff_density_rms 0.082
_refine_ls_abs_structure_details
;
 Refined as an inversion twin.
;
_refine_ls_abs_structure_Flack 0.41(10)
_refine_ls_extinction_method none
_refine_ls_goodness_of_fit_ref 1.114
_refine_ls_hydrogen_treatment constr
_refine_ls_matrix_type full
_refine_ls_number_parameters 12
_refine_ls_number_reflns 231
_refine_ls_number_restraints 0
_refine_ls_restrained_S_all 1.114
_refine_ls_R_factor_all 0.0394
_refine_ls_R_factor_gt 0.0389
_refine_ls_shift/su_max 0.000
_refine_ls_shift/su_mean 0.000
_refine_ls_structure_factor_coef Fsqd
_refine_ls_weighting_details 'w=1/[\s^2^(Fo^2^)+(0.0460P)^2^+0.3092P] where P=(Fo^2^+2Fc^2^)/3'
_refine_ls_weighting_scheme calc
_refine_ls_wR_factor_gt 0.0930
_refine_ls_wR_factor_ref 0.0933
_reflns_Friedel_coverage 0.777
_reflns_Friedel_fraction_full 1.000
_reflns_Friedel_fraction_max 0.981
_reflns_number_gt 229
_reflns_number_total 231
_reflns_threshold_expression 'I > 2\s(I)'
_cod_data_source_file d4ce00310a2.cif
_cod_data_source_block yo_end_CCDC6
_cod_depositor_comments 'Adding full bibliography for 7248867--7248875.cif.'
_cod_original_cell_volume 210.90(4)
_cod_original_formula_sum 'C6 H13 Br0.80 I0.20 N2'
_cod_database_code 7248873
_shelx_shelxl_version_number 2018/3
_chemical_oxdiff_formula C6H13N2Br0.8I0.2
_shelx_space_group_comment
;
The symmetry employed for this shelxl refinement is uniquely defined
by the following loop, which should always be used as a source of
symmetry information in preference to the above space-group names.
They are only intended as comments.
;
_shelx_estimated_absorpt_t_max 0.803
_shelx_estimated_absorpt_t_min 0.305
_olex2_refinement_description
;
1. Twinned data refinement
 Scales: 0.59(10)
 0.41(10)
2. Fixed Uiso
 At 1.2 times of:
  All C(H,H) groups, All N(H) groups
3. Shared sites
{Br1, I1}
4. Uiso/Uaniso restraints and constraints
Uiso(Br1) = Uiso(I1)
5. Others
 Fixed Sof: I1(0.01667) H1(0.083333) H1A(0.5) H1B(0.5) Br1(0.06667)
6.a Ternary CH refined with riding coordinates:
 N1(H1)
6.b Secondary CH2 refined with riding coordinates:
 C1(H1A,H1B)
;
_olex2_submission_special_instructions 'No special instructions were received'
_oxdiff_exptl_absorpt_empirical_details
;
Empirical correction (ABSPACK) includes:
- Absorption correction using spherical harmonics
- Frame scaling
;
_oxdiff_exptl_absorpt_empirical_full_max 3.947
_oxdiff_exptl_absorpt_empirical_full_min 0.359

loop_
_space_group_symop_operation_xyz
'x, y, z'
'-y, x-y, z'
'-x+y, -x, z'
'x, y, -z'
'-y, x-y, -z'
'-x+y, -x, -z'
'-y, -x, z'
'-x+y, y, z'
'x, x-y, z'
'-y, -x, -z'
'-x+y, y, -z'
'x, x-y, -z'

loop_
_atom_site_label
_atom_site_type_symbol
_atom_site_fract_x
_atom_site_fract_y
_atom_site_fract_z
_atom_site_U_iso_or_equiv
_atom_site_adp_type
_atom_site_occupancy
_atom_site_site_symmetry_order
_atom_site_calc_flag
_atom_site_refinement_flags_posn
_atom_site_refinement_flags_adp
_atom_site_refinement_flags_occupancy
_atom_site_disorder_assembly
_atom_site_disorder_group
I1 I 0.666667 0.333333 0.500000 0.0479(6) Uiso 0.2 12 d S . P A 4
N1 N 0.333333 0.666667 0.763(2) 0.046(3) Uani 1 6 d S T P . .
H1 H 0.333333 0.666666 0.579534 0.055 Uiso 0.5 6 calc R U P . .
C1 C 0.5710(16) 0.7855(8) 0.8549(12) 0.051(2) Uani 1 2 d S T P . .
H1A H 0.650304 0.941518 0.793431 0.061 Uiso 0.5 1 calc R U P . .
H1B H 0.650305 0.708787 0.793427 0.061 Uiso 0.5 1 calc R U P . .
Br1 Br 0.666667 0.333333 0.500000 0.0479(6) Uiso 0.8 12 d S . P B 3

loop_
_atom_site_aniso_label
_atom_site_aniso_U_11
_atom_site_aniso_U_22
_atom_site_aniso_U_33
_atom_site_aniso_U_23
_atom_site_aniso_U_13
_atom_site_aniso_U_12
N1 0.057(5) 0.057(5) 0.023(5) 0.000 0.000 0.029(2)
C1 0.047(4) 0.061(5) 0.039(4) 0.0025(18) 0.005(4) 0.024(2)

loop_
_atom_type_symbol
_atom_type_description
_atom_type_scat_dispersion_real
_atom_type_scat_dispersion_imag
_atom_type_scat_source
C C 0.0033 0.0016 'International Tables Vol C Tables 4.2.6.8 and 6.1.1.4'
H H 0.0000 0.0000 'International Tables Vol C Tables 4.2.6.8 and 6.1.1.4'
Br Br -0.2901 2.4595 'International Tables Vol C Tables 4.2.6.8 and 6.1.1.4'
I I -0.4742 1.8119 'International Tables Vol C Tables 4.2.6.8 and 6.1.1.4'
N N 0.0061 0.0033 'International Tables Vol C Tables 4.2.6.8 and 6.1.1.4'

loop_
_exptl_crystal_face_index_h
_exptl_crystal_face_index_k
_exptl_crystal_face_index_l
_exptl_crystal_face_perp_dist
-7 9 0 0.0337
-2 -3 -7 0.1277
2 3 7 0.1606
7 -9 0 0.0112
-6 -2 3 0.0660
-7 9 0 0.0374
-8 2 3 0.0711
7 -9 0 0.0093
5 3 -3 0.1084
2 1 1 0.1084
-2 -1 -1 0.0486
6 4 1 0.0803
5 5 0 0.0550
-6 -3 0 0.0093

loop_
_geom_angle_atom_site_label_1
_geom_angle_atom_site_label_2
_geom_angle_atom_site_label_3
_geom_angle
_geom_angle_site_symmetry_1
_geom_angle_site_symmetry_3
_geom_angle_publ_flag
C1 N1 H1 109.4 2_665 . ?
C1 N1 H1 109.4 3_565 . ?
C1 N1 H1 109.4 . . ?
C1 N1 C1 109.5(5) 2_665 3_565 ?
C1 N1 C1 109.5(5) 3_565 . ?
C1 N1 C1 109.5(5) 2_665 . ?
N1 C1 C1 109.4(5) . 4_557 ?
N1 C1 H1A 109.8 . . ?
N1 C1 H1B 109.8 . . ?
C1 C1 H1A 109.8 4_557 . ?
C1 C1 H1B 109.8 4_557 . ?
H1A C1 H1B 108.2 . . ?

loop_
_geom_bond_atom_site_label_1
_geom_bond_atom_site_label_2
_geom_bond_distance
_geom_bond_site_symmetry_2
_geom_bond_publ_flag
N1 H1 0.9800 . ?
N1 C1 1.474(10) . ?
N1 C1 1.474(10) 2_665 ?
N1 C1 1.474(10) 3_565 ?
C1 C1 1.549(13) 4_557 ?
C1 H1A 0.9700 . ?
C1 H1B 0.9700 . ?

loop_
_geom_torsion_atom_site_label_1
_geom_torsion_atom_site_label_2
_geom_torsion_atom_site_label_3
_geom_torsion_atom_site_label_4
_geom_torsion
_geom_torsion_site_symmetry_1
_geom_torsion_site_symmetry_2
_geom_torsion_site_symmetry_3
_geom_torsion_site_symmetry_4
_geom_torsion_publ_flag
C1 N1 C1 C1 60.1(6) 2_665 . . 4_557 ?
C1 N1 C1 C1 -60.1(6) 3_565 . . 4_557 ?

loop_
_twin_individual_id
_twin_individual_mass_fraction_refined
1 0.59(10)
2 0.41(10)

loop_
_exptl_oxdiff_crystal_face_indexfrac_h
_exptl_oxdiff_crystal_face_indexfrac_k
_exptl_oxdiff_crystal_face_indexfrac_l
_exptl_oxdiff_crystal_face_x
_exptl_oxdiff_crystal_face_y
_exptl_oxdiff_crystal_face_z
-7.4961 8.8080 -0.4369 -0.0635 0.0123 0.9979
-1.9587 -2.5136 -6.6385 -0.9665 0.2313 -0.1115
1.5828 2.9382 6.5936 0.9599 -0.2298 0.1603
7.2746 -8.9553 0.0649 0.0007 -0.0095 -1.0000
-6.4524 -1.5503 3.4127 -0.2302 -0.9615 0.1504
-7.0814 9.0496 -0.1383 0.0120 0.0391 0.9992
-8.3040 1.8397 3.0130 -0.2012 -0.8476 0.4911
7.3576 -8.9105 -0.0344 -0.0004 0.0095 -1.0000
5.4719 2.8534 -3.4570 0.2324 0.9726 -0.0081
2.0000 1.0000 1.0000 0.3100 0.1558 -0.0067
-2.0000 -1.0000 -1.0000 -0.3100 -0.1558 0.0067
5.7807 3.5531 1.1296 0.7594 0.6498 0.0324
4.6741 4.8399 -0.4329 0.5985 0.7809 0.1789
-6.1466 -3.2141 0.4406 -0.6079 -0.7940 0.0090
